data_7701122
loop_
_publ_author_name
'Tang, Yongxing'
'Ma, Jinchao'
'Imler, Gregory H.'
'Parrish, Damon A.'
'Shreeve, Jean'ne M.'

_publ_section_title
;
 Versatile functionalization of 3,5-diamino-4-nitropyrazole for promising
 insensitive energetic compounds.
;
_journal_issue 38
_journal_name_full 'Dalton transactions (Cambridge, England : 2003)'
_journal_page_first 14490
_journal_page_last 14496
_journal_paper_doi 10.1039/c9dt03138c
_journal_volume 48
_journal_year 2019
_chemical_formula_moiety 'C4 H5 N9 O2, O H2'
_chemical_formula_sum 'C4 H7 N9 O3'
_chemical_formula_weight 229.19
_space_group_crystal_system monoclinic
_space_group_IT_number 14
_space_group_name_Hall '-P 2ybc'
_space_group_name_H-M_alt 'P 1 21/c 1'
_symmetry_space_group_name_Hall '-P 2ybc'
_symmetry_space_group_name_H-M 'P 1 21/c 1'
_atom_sites_solution_hydrogens mixed
_audit_creation_method SHELXL-2014/7
_audit_update_record
;
2018-08-10 deposited with the CCDC.    2019-09-11 downloaded from the CCDC.
;
_cell_angle_alpha 90
_cell_angle_beta 108.033(2)
_cell_angle_gamma 90
_cell_formula_units_Z 4
_cell_length_a 9.1165(4)
_cell_length_b 14.3444(6)
_cell_length_c 7.2327(3)
_cell_measurement_reflns_used 1805
_cell_measurement_temperature 293(2)
_cell_measurement_theta_max 25.305
_cell_measurement_theta_min 3.285
_cell_volume 899.36(7)
_computing_cell_refinement 'Bruker APEX3 v2015.5-2 (Bruker, 2015)'
_computing_data_collection 'Bruker APEX3 v2015.5-2 (Bruker, 2015)'
_computing_data_reduction
;
Bruker SAINT v8.34A (Bruker, 2013), Bruker XPREP v2014/2 (Bruker, 2014)
;
_computing_molecular_graphics 'Bruker SHELXTL v2014/7 (Bruker, 2014)'
_computing_publication_material 'Bruker SHELXTL v2014/7 (Bruker, 2014)'
_computing_structure_refinement 'SHELXL-2014/7 (Sheldrick, 2014)'
_computing_structure_solution 'Bruker SHELXTL v2014/7 (Bruker, 2014)'
_diffrn_ambient_temperature 293(2)
_diffrn_measured_fraction_theta_full 0.992
_diffrn_measured_fraction_theta_max 0.963
_diffrn_measurement_device_type 'Bruker SMART APEX II CCD'
_diffrn_measurement_method '\w scans'
_diffrn_radiation_monochromator graphite
_diffrn_radiation_source 'fine focus sealed tube'
_diffrn_radiation_type MoK\a
_diffrn_radiation_wavelength 0.71073
_diffrn_reflns_av_R_equivalents 0.0357
_diffrn_reflns_av_unetI/netI 0.0340
_diffrn_reflns_Laue_measured_fraction_full 0.992
_diffrn_reflns_Laue_measured_fraction_max 0.963
_diffrn_reflns_limit_h_max 12
_diffrn_reflns_limit_h_min -12
_diffrn_reflns_limit_k_max 19
_diffrn_reflns_limit_k_min -19
_diffrn_reflns_limit_l_max 10
_diffrn_reflns_limit_l_min -9
_diffrn_reflns_number 10599
_diffrn_reflns_point_group_measured_fraction_full 0.992
_diffrn_reflns_point_group_measured_fraction_max 0.963
_diffrn_reflns_theta_full 25.242
_diffrn_reflns_theta_max 30.034
_diffrn_reflns_theta_min 2.349
_exptl_absorpt_coefficient_mu 0.144
_exptl_absorpt_correction_T_max 0.7460
_exptl_absorpt_correction_T_min 0.6711
_exptl_absorpt_correction_type multi-scan
_exptl_absorpt_process_details 'SADABS v2014/5 (Bruker, 2008)'
_exptl_crystal_colour 'clear yellow'
_exptl_crystal_density_diffrn 1.693
_exptl_crystal_description block
_exptl_crystal_F_000 472
_exptl_crystal_size_max 0.362
_exptl_crystal_size_mid 0.212
_exptl_crystal_size_min 0.085
_refine_diff_density_max 0.309
_refine_diff_density_min -0.231
_refine_diff_density_rms 0.048
_refine_ls_extinction_method none
_refine_ls_goodness_of_fit_ref 1.018
_refine_ls_hydrogen_treatment mixed
_refine_ls_matrix_type full
_refine_ls_number_parameters 151
_refine_ls_number_reflns 2541
_refine_ls_number_restraints 3
_refine_ls_restrained_S_all 1.017
_refine_ls_R_factor_all 0.0827
_refine_ls_R_factor_gt 0.0465
_refine_ls_shift/su_max 0.000
_refine_ls_shift/su_mean 0.000
_refine_ls_structure_factor_coef Fsqd
_refine_ls_weighting_details 'w=1/[\s^2^(Fo^2^)+(0.0510P)^2^+0.2321P] where P=(Fo^2^+2Fc^2^)/3'
_refine_ls_weighting_scheme calc
_refine_ls_wR_factor_gt 0.1060
_refine_ls_wR_factor_ref 0.1222
_reflns_Friedel_coverage 0.000
_reflns_number_gt 1666
_reflns_number_total 2541
_reflns_threshold_expression 'I > 2\s(I)'
_cod_data_source_file c9dt03138c2.cif
_cod_data_source_block shrv613
_cod_depositor_comments 'Adding full bibliography for 7701122--7701124.cif.'
_cod_database_code 7701122
_shelx_shelxl_version_number 2014/7
_shelx_space_group_comment
;
The symmetry employed for this shelxl refinement is uniquely defined
by the following loop, which should always be used as a source of
symmetry information in preference to the above space-group names.
They are only intended as comments.
;
_shelx_estimated_absorpt_t_min 0.950
_shelx_estimated_absorpt_t_max 0.988

loop_
_space_group_symop_operation_xyz
'x, y, z'
'-x, y+1/2, -z+1/2'
'-x, -y, -z'
'x, -y-1/2, z-1/2'

loop_
_atom_site_label
_atom_site_type_symbol
_atom_site_fract_x
_atom_site_fract_y
_atom_site_fract_z
_atom_site_U_iso_or_equiv
_atom_site_adp_type
_atom_site_occupancy
_atom_site_site_symmetry_order
_atom_site_calc_flag
_atom_site_refinement_flags_posn
_atom_site_refinement_flags_adp
N1 N 0.35498(19) 0.35328(9) 0.5762(2) 0.0437(4) Uani 1 1 d . .
H1A H 0.4415 0.3615 0.6658 0.052 Uiso 1 1 calc R U
H1B H 0.3265 0.2981 0.5337 0.052 Uiso 1 1 calc R U
C2 C 0.2657(2) 0.42565(10) 0.5037(2) 0.0308(4) Uani 1 1 d . .
C3 C 0.1230(2) 0.43270(10) 0.3591(2) 0.0305(4) Uani 1 1 d . .
N4 N 0.0387(2) 0.35885(10) 0.2580(2) 0.0415(4) Uani 1 1 d . .
O5 O 0.0944(2) 0.27946(9) 0.2911(2) 0.0660(5) Uani 1 1 d . .
O6 O -0.08914(17) 0.37456(10) 0.1381(2) 0.0547(4) Uani 1 1 d . .
C7 C 0.08375(18) 0.52969(11) 0.3395(2) 0.0295(3) Uani 1 1 d . .
N8 N -0.04270(18) 0.56881(11) 0.2184(2) 0.0429(4) Uani 1 1 d . .
H8A H -0.0551 0.6282 0.2193 0.051 Uiso 1 1 calc R U
H8B H -0.1117 0.5346 0.1396 0.051 Uiso 1 1 calc R U
N9 N 0.19161(15) 0.58047(9) 0.46223(19) 0.0304(3) Uani 1 1 d . .
N10 N 0.30231(15) 0.51456(9) 0.56290(19) 0.0306(3) Uani 1 1 d . .
C11 C 0.42965(18) 0.54617(10) 0.7060(2) 0.0280(3) Uani 1 1 d . .
N12 N 0.55323(16) 0.49622(10) 0.7927(2) 0.0380(4) Uani 1 1 d . .
N13 N 0.64751(18) 0.55658(11) 0.9193(2) 0.0433(4) Uani 1 1 d . .
N14 N 0.58593(18) 0.63834(10) 0.9088(2) 0.0423(4) Uani 1 1 d . .
N15 N 0.44592(16) 0.63243(9) 0.7738(2) 0.0355(3) Uani 1 1 d . .
H15 H 0.3794 0.6766 0.7384 0.043 Uiso 1 1 calc R U
O16 O 0.29254(18) 0.79134(9) 0.7043(2) 0.0528(4) Uani 1 1 d D .
H16B H 0.233(2) 0.8027(17) 0.5972(18) 0.079 Uiso 1 1 d D U
H16A H 0.265(3) 0.8191(17) 0.786(3) 0.079 Uiso 1 1 d D U

loop_
_atom_site_aniso_label
_atom_site_aniso_U_11
_atom_site_aniso_U_22
_atom_site_aniso_U_33
_atom_site_aniso_U_23
_atom_site_aniso_U_13
_atom_site_aniso_U_12
N1 0.0450(9) 0.0227(7) 0.0538(9) -0.0008(6) 0.0012(8) 0.0030(6)
C2 0.0334(9) 0.0229(7) 0.0350(8) -0.0007(6) 0.0088(7) -0.0012(6)
C3 0.0315(9) 0.0256(7) 0.0310(8) -0.0037(6) 0.0049(7) -0.0056(6)
N4 0.0484(10) 0.0323(8) 0.0393(8) -0.0053(6) 0.0072(8) -0.0124(7)
O5 0.0779(12) 0.0283(7) 0.0791(11) -0.0119(7) 0.0056(9) -0.0117(7)
O6 0.0511(9) 0.0541(9) 0.0439(8) -0.0079(7) -0.0072(7) -0.0204(7)
C7 0.0272(8) 0.0299(8) 0.0290(8) 0.0004(6) 0.0050(7) -0.0023(6)
N8 0.0345(9) 0.0374(8) 0.0434(8) 0.0001(7) -0.0073(7) -0.0004(6)
N9 0.0270(7) 0.0212(6) 0.0353(7) 0.0013(5) -0.0015(6) 0.0023(5)
N10 0.0271(7) 0.0222(6) 0.0354(7) -0.0013(5) -0.0006(6) 0.0005(5)
C11 0.0264(8) 0.0233(7) 0.0310(8) 0.0014(6) 0.0039(7) -0.0013(6)
N12 0.0285(8) 0.0328(7) 0.0451(8) 0.0010(6) 0.0004(6) 0.0037(6)
N13 0.0307(8) 0.0425(8) 0.0459(9) -0.0001(7) -0.0040(7) -0.0010(7)
N14 0.0349(9) 0.0372(8) 0.0417(8) -0.0022(7) -0.0072(7) -0.0048(6)
N15 0.0314(8) 0.0249(7) 0.0404(8) -0.0024(6) -0.0032(6) 0.0004(6)
O16 0.0567(10) 0.0347(7) 0.0546(9) -0.0019(6) -0.0007(8) 0.0152(6)

loop_
_atom_type_symbol
_atom_type_description
_atom_type_scat_dispersion_real
_atom_type_scat_dispersion_imag
_atom_type_scat_source
C C 0.0033 0.0016 'International Tables Vol C Tables 4.2.6.8 and 6.1.1.4'
H H 0.0000 0.0000 'International Tables Vol C Tables 4.2.6.8 and 6.1.1.4'
N N 0.0061 0.0033 'International Tables Vol C Tables 4.2.6.8 and 6.1.1.4'
O O 0.0106 0.0060 'International Tables Vol C Tables 4.2.6.8 and 6.1.1.4'

loop_
_geom_angle_atom_site_label_1
_geom_angle_atom_site_label_2
_geom_angle_atom_site_label_3
_geom_angle
C2 N1 H1A 120.0
C2 N1 H1B 120.0
H1A N1 H1B 120.0
N1 C2 N10 123.54(16)
N1 C2 C3 131.99(15)
N10 C2 C3 104.47(13)
N4 C3 C2 125.33(15)
N4 C3 C7 127.81(16)
C2 C3 C7 106.86(13)
O5 N4 O6 122.84(15)
O5 N4 C3 118.43(17)
O6 N4 C3 118.73(15)
N9 C7 N8 121.37(15)
N9 C7 C3 110.98(14)
N8 C7 C3 127.65(15)
C7 N8 H8A 120.0
C7 N8 H8B 120.0
H8A N8 H8B 120.0
C7 N9 N10 104.01(12)
C2 N10 C11 128.20(14)
C2 N10 N9 113.66(13)
C11 N10 N9 118.13(12)
N12 C11 N15 110.53(14)
N12 C11 N10 125.34(14)
N15 C11 N10 124.12(14)
C11 N12 N13 104.11(14)
N14 N13 N12 111.52(14)
N13 N14 N15 106.37(13)
C11 N15 N14 107.45(13)
C11 N15 H15 126.3
N14 N15 H15 126.3
H16B O16 H16A 109.0(19)

loop_
_geom_bond_atom_site_label_1
_geom_bond_atom_site_label_2
_geom_bond_distance
N1 C2 1.323(2)
N1 H1A 0.8600
N1 H1B 0.8600
C2 N10 1.3538(19)
C2 C3 1.398(2)
C3 N4 1.378(2)
C3 C7 1.433(2)
N4 O5 1.240(2)
N4 O6 1.239(2)
C7 N9 1.321(2)
C7 N8 1.336(2)
N8 H8A 0.8600
N8 H8B 0.8600
N9 N10 1.4098(17)
N10 C11 1.371(2)
C11 N12 1.319(2)
C11 N15 1.322(2)
N12 N13 1.356(2)
N13 N14 1.292(2)
N14 N15 1.348(2)
N15 H15 0.8600
O16 H16B 0.814(9)
O16 H16A 0.814(9)

loop_
_geom_hbond_atom_site_label_D
_geom_hbond_atom_site_label_H
_geom_hbond_atom_site_label_A
_geom_hbond_distance_DH
_geom_hbond_distance_HA
_geom_hbond_distance_DA
_geom_hbond_angle_DHA
_geom_hbond_site_symmetry_A
N1 H1A N12 0.86 2.24 2.858(2) 128.3 .
N1 H1A O16 0.86 2.52 3.237(2) 141.1 2_646
N1 H1B O5 0.86 2.31 2.826(2) 118.9 .
N1 H1B N14 0.86 2.42 3.126(2) 139.8 2_646
N8 H8A O5 0.86 2.20 3.056(2) 177.5 2
N8 H8B O6 0.86 2.30 2.851(2) 121.6 .
N8 H8B N13 0.86 2.30 2.984(2) 136.5 1_454
N15 H15 O16 0.86 1.81 2.6399(18) 161.8 .
O16 H16B O6 0.814(9) 2.072(13) 2.8552(19) 161(2) 2
O16 H16A N9 0.814(9) 2.162(12) 2.9615(19) 167(3) 4_576

loop_
_geom_torsion_atom_site_label_1
_geom_torsion_atom_site_label_2
_geom_torsion_atom_site_label_3
_geom_torsion_atom_site_label_4
_geom_torsion
N1 C2 C3 N4 1.7(3)
N10 C2 C3 N4 -178.94(16)
N1 C2 C3 C7 -178.65(17)
N10 C2 C3 C7 0.73(18)
C2 C3 N4 O5 -2.7(3)
C7 C3 N4 O5 177.70(17)
C2 C3 N4 O6 177.34(16)
C7 C3 N4 O6 -2.3(3)
N4 C3 C7 N9 179.26(15)
C2 C3 C7 N9 -0.40(19)
N4 C3 C7 N8 -0.3(3)
C2 C3 C7 N8 -179.95(16)
N8 C7 N9 N10 179.48(15)
C3 C7 N9 N10 -0.11(17)
N1 C2 N10 C11 -2.2(3)
C3 C2 N10 C11 178.39(15)
N1 C2 N10 N9 178.59(15)
C3 C2 N10 N9 -0.86(18)
C7 N9 N10 C2 0.62(17)
C7 N9 N10 C11 -178.70(14)
C2 N10 C11 N12 11.4(3)
N9 N10 C11 N12 -169.36(15)
C2 N10 C11 N15 -169.77(16)
N9 N10 C11 N15 9.5(2)
N15 C11 N12 N13 0.14(18)
N10 C11 N12 N13 179.09(15)
C11 N12 N13 N14 -0.6(2)
N12 N13 N14 N15 0.8(2)
N12 C11 N15 N14 0.35(19)
N10 C11 N15 N14 -178.62(15)
N13 N14 N15 C11 -0.72(19)
